data_7237782
loop_
_publ_author_name
'Peng, Jiang'
'Ye, Kaiqi'
'Liu, Cheng'
'Sun, Jingbo'
'Lu, Ran'

_publ_section_title
;
 The photomechanic effects of the molecular crystals based on
 5-chloro-2-(naphthalenylvinyl)benzoxazols fueled by topo-photochemical
 reactions
;
_journal_issue 18
_journal_name_full 'Journal of Materials Chemistry C'
_journal_page_first 5433
_journal_paper_doi 10.1039/C9TC01084J
_journal_volume 7
_journal_year 2019
_chemical_formula_moiety 'C38 H24 Cl2 N2 O2'
_chemical_formula_sum 'C38 H24 Cl2 N2 O2'
_chemical_formula_weight 611.49
_space_group_crystal_system triclinic
_space_group_IT_number 2
_space_group_name_Hall '-P 1'
_space_group_name_H-M_alt 'P -1'
_atom_sites_solution_hydrogens geom
_audit_block_doi 10.5517/ccdc.csd.cc21c6sf
_audit_creation_date 2019-03-15
_audit_creation_method
;
Olex2 1.2
(compiled 2018.05.29 svn.r3508 for OlexSys, GUI svn.r5506)
;
_audit_update_record
;
2019-03-20 deposited with the CCDC.	2019-04-16 downloaded from the CCDC.
;
_cell_angle_alpha 71.138(2)
_cell_angle_beta 85.828(2)
_cell_angle_gamma 79.452(2)
_cell_formula_units_Z 2
_cell_length_a 9.8015(4)
_cell_length_b 12.0723(6)
_cell_length_c 12.9926(6)
_cell_measurement_reflns_used 9937
_cell_measurement_temperature 100(2)
_cell_measurement_theta_max 27.447
_cell_measurement_theta_min 2.813
_cell_volume 1430.08(11)
_computing_cell_refinement 'SAINT V8.38A (?, 2016)'
_computing_data_reduction 'SAINT V8.38A (?, 2016)'
_computing_molecular_graphics 'Olex2 (Dolomanov et al., 2009)'
_computing_publication_material 'Olex2 (Dolomanov et al., 2009)'
_computing_structure_refinement 'XL (Sheldrick, 2008)'
_computing_structure_solution 'SHELXT 2014/5 (Sheldrick, 2014)'
_diffrn_ambient_temperature 100.0
_diffrn_measured_fraction_theta_full 0.998
_diffrn_measured_fraction_theta_max 0.950
_diffrn_measurement_device_type 'Bruker APEX-II CCD'
_diffrn_measurement_method '\f and \w scans'
_diffrn_radiation_type MoK\a
_diffrn_radiation_wavelength 0.71073
_diffrn_reflns_av_R_equivalents 0.0287
_diffrn_reflns_av_unetI/netI 0.0410
_diffrn_reflns_Laue_measured_fraction_full 0.998
_diffrn_reflns_Laue_measured_fraction_max 0.950
_diffrn_reflns_limit_h_max 12
_diffrn_reflns_limit_h_min -12
_diffrn_reflns_limit_k_max 15
_diffrn_reflns_limit_k_min -15
_diffrn_reflns_limit_l_max 15
_diffrn_reflns_limit_l_min -16
_diffrn_reflns_number 16340
_diffrn_reflns_point_group_measured_fraction_full 0.998
_diffrn_reflns_point_group_measured_fraction_max 0.950
_diffrn_reflns_theta_full 25.242
_diffrn_reflns_theta_max 27.486
_diffrn_reflns_theta_min 2.813
_diffrn_standards_number 0
_exptl_absorpt_coefficient_mu 0.267
_exptl_absorpt_correction_type none
_exptl_crystal_colour colourless
_exptl_crystal_colour_primary colourless
_exptl_crystal_density_diffrn 1.420
_exptl_crystal_description block
_exptl_crystal_F_000 632
_exptl_crystal_size_max 0.14
_exptl_crystal_size_mid 0.13
_exptl_crystal_size_min 0.12
_refine_diff_density_max 0.424
_refine_diff_density_min -0.488
_refine_diff_density_rms 0.071
_refine_ls_extinction_method none
_refine_ls_goodness_of_fit_ref 1.148
_refine_ls_hydrogen_treatment constr
_refine_ls_matrix_type full
_refine_ls_number_parameters 398
_refine_ls_number_reflns 6516
_refine_ls_number_restraints 5
_refine_ls_restrained_S_all 1.182
_refine_ls_R_factor_all 0.0707
_refine_ls_R_factor_gt 0.0579
_refine_ls_shift/su_max 0.001
_refine_ls_shift/su_mean 0.000
_refine_ls_structure_factor_coef Fsqd
_refine_ls_weighting_details 'w=1/[\s^2^(Fo^2^)+(0.0214P)^2^+4.2748P] where P=(Fo^2^+2Fc^2^)/3'
_refine_ls_weighting_scheme calc
_refine_ls_wR_factor_gt 0.1513
_refine_ls_wR_factor_ref 0.1581
_reflns_Friedel_coverage 0.000
_reflns_number_gt 5450
_reflns_number_total 6516
_reflns_threshold_expression 'I > 2\s(I)'
_cod_data_source_file c9tc01084j10.cif
_cod_data_source_block D-BOV1N
_cod_database_code 7237782
_shelx_shelxl_version_number 2017/1
_shelx_space_group_comment
;
The symmetry employed for this shelxl refinement is uniquely defined
by the following loop, which should always be used as a source of
symmetry information in preference to the above space-group names.
They are only intended as comments.
;
_shelx_estimated_absorpt_t_max 0.969
_shelx_estimated_absorpt_t_min 0.964
_olex2_refinement_description
;
1. Twinned data refinement
 Scales: 0.9825(6)
 0.0175(6)
2. Fixed Uiso
 At 1.2 times of:
  All C(H) groups
3.a Ternary CH refined with riding coordinates:
 C5(H5), C6(H6), C7(H7), C18(H18)
3.b Aromatic/amide H refined with riding coordinates:
 C2(H2), C10(H10), C12(H12), C13(H13), C15(H15), C16(H16), C21(H21), C22(H22),
 C23(H23), C24(H24), C26(H26), C27(H27), C28(H28), C32(H32), C33(H33), C34(H34),
  C35(H35), C36(H36), C37(H37), C38(H38)
;
_olex2_submission_special_instructions 'No special instructions were received'

loop_
_space_group_symop_operation_xyz
'x, y, z'
'-x, -y, -z'

loop_
_atom_site_label
_atom_site_type_symbol
_atom_site_fract_x
_atom_site_fract_y
_atom_site_fract_z
_atom_site_U_iso_or_equiv
_atom_site_adp_type
_atom_site_occupancy
_atom_site_site_symmetry_order
_atom_site_calc_flag
_atom_site_refinement_flags_posn
Cl1 Cl 1.00499(11) 0.79063(8) -0.25103(7) 0.0435(3) Uani 1 1 d .
Cl2 Cl 0.40742(9) -0.09473(7) 0.83625(7) 0.02730(19) Uani 1 1 d .
O1 O 0.6986(2) 0.15158(18) 0.44862(17) 0.0198(4) Uani 1 1 d .
O2 O 0.6949(2) 0.72894(18) 0.15447(17) 0.0203(5) Uani 1 1 d .
N1 N 0.8320(3) 0.5632(2) 0.1381(2) 0.0178(5) Uani 1 1 d .
N2 N 0.5492(3) 0.2690(2) 0.5263(2) 0.0197(5) Uani 1 1 d .
C1 C 0.9074(3) 0.7750(3) -0.1310(3) 0.0239(7) Uani 1 1 d .
C2 C 0.9208(3) 0.6640(3) -0.0523(2) 0.0213(6) Uani 1 1 d .
H2 H 0.979442 0.596218 -0.062369 0.026 Uiso 1 1 calc R
C3 C 0.8428(3) 0.6586(3) 0.0423(2) 0.0166(6) Uani 1 1 d .
C4 C 0.7460(3) 0.6093(3) 0.1992(2) 0.0165(6) Uani 1 1 d .
C5 C 0.6945(3) 0.5544(3) 0.3101(2) 0.0170(6) Uani 1 1 d .
H5 H 0.669321 0.613717 0.349994 0.020 Uiso 1 1 calc R
C6 C 0.7917(3) 0.4407(3) 0.3789(2) 0.0179(6) Uani 1 1 d .
H6 H 0.879586 0.427284 0.337134 0.022 Uiso 1 1 calc R
C7 C 0.6849(3) 0.3639(3) 0.3606(2) 0.0164(6) Uani 1 1 d .
H7 H 0.717469 0.335795 0.297060 0.020 Uiso 1 1 calc R
C8 C 0.6386(3) 0.2642(3) 0.4495(2) 0.0174(6) Uani 1 1 d .
C9 C 0.5473(3) 0.1487(3) 0.5861(2) 0.0182(6) Uani 1 1 d .
C10 C 0.4710(3) 0.0981(3) 0.6788(3) 0.0202(6) Uani 1 1 d .
H10 H 0.406141 0.144792 0.712517 0.024 Uiso 1 1 calc R
C11 C 0.4961(3) -0.0248(3) 0.7185(2) 0.0210(6) Uani 1 1 d .
C12 C 0.5903(3) -0.0956(3) 0.6704(3) 0.0246(7) Uani 1 1 d .
H12 H 0.603780 -0.179555 0.701852 0.030 Uiso 1 1 calc R
C13 C 0.6647(3) -0.0448(3) 0.5769(3) 0.0240(7) Uani 1 1 d .
H13 H 0.728292 -0.091243 0.542146 0.029 Uiso 1 1 calc R
C14 C 0.6398(3) 0.0780(3) 0.5381(2) 0.0186(6) Uani 1 1 d .
C15 C 0.8212(4) 0.8760(3) -0.1196(3) 0.0262(7) Uani 1 1 d .
H15 H 0.816606 0.949544 -0.176424 0.031 Uiso 1 1 calc R
C16 C 0.7424(4) 0.8694(3) -0.0255(3) 0.0254(7) Uani 1 1 d .
H16 H 0.681792 0.936456 -0.015879 0.030 Uiso 1 1 calc R
C17 C 0.7573(3) 0.7590(3) 0.0535(2) 0.0180(6) Uani 1 1 d .
C18 C 0.5764(3) 0.4776(3) 0.3217(2) 0.0161(6) Uani 1 1 d .
H18 H 0.514175 0.485192 0.384373 0.019 Uiso 1 1 calc R
C19 C 0.4883(3) 0.4944(3) 0.2254(2) 0.0173(6) Uani 1 1 d .
C20 C 0.4009(3) 0.6051(3) 0.1774(2) 0.0177(6) Uani 1 1 d .
C21 C 0.3884(3) 0.7015(3) 0.2194(3) 0.0202(6) Uani 1 1 d .
H21 H 0.439452 0.692733 0.281768 0.024 Uiso 1 1 calc R
C22 C 0.3036(3) 0.8072(3) 0.1711(3) 0.0254(7) Uani 1 1 d .
H22 H 0.296623 0.870629 0.200533 0.031 Uiso 1 1 calc R
C23 C 0.2272(3) 0.8227(3) 0.0788(3) 0.0269(7) Uani 1 1 d .
H23 H 0.170780 0.897005 0.044982 0.032 Uiso 1 1 calc R
C24 C 0.2337(3) 0.7308(3) 0.0375(3) 0.0247(7) Uani 1 1 d .
H24 H 0.180647 0.741482 -0.024405 0.030 Uiso 1 1 calc R
C25 C 0.3192(3) 0.6195(3) 0.0864(2) 0.0204(6) Uani 1 1 d .
C26 C 0.3197(3) 0.5213(3) 0.0488(3) 0.0237(7) Uani 1 1 d .
H26 H 0.263855 0.529886 -0.010951 0.028 Uiso 1 1 calc R
C27 C 0.4003(3) 0.4145(3) 0.0983(3) 0.0253(7) Uani 1 1 d .
H27 H 0.397645 0.348379 0.074404 0.030 Uiso 1 1 calc R
C28 C 0.4877(3) 0.4015(3) 0.1850(3) 0.0201(6) Uani 1 1 d .
H28 H 0.546792 0.327794 0.215969 0.024 Uiso 1 1 calc R
C29 C 0.8259(3) 0.4332(3) 0.4931(2) 0.0220(7) Uani 1 1 d .
C30 C 0.9103(3) 0.3275(3) 0.5594(3) 0.0254(7) Uani 1 1 d .
C31 C 0.9511(3) 0.3229(4) 0.6640(3) 0.0310(8) Uani 1 1 d .
C32 C 0.9091(4) 0.4231(4) 0.7003(3) 0.0348(9) Uani 1 1 d .
H32 H 0.936945 0.420728 0.769588 0.042 Uiso 1 1 calc R
C33 C 0.8295(4) 0.5222(4) 0.6365(3) 0.0332(8) Uani 1 1 d .
H33 H 0.802328 0.589059 0.661333 0.040 Uiso 1 1 calc R
C34 C 0.7870(4) 0.5269(3) 0.5345(3) 0.0261(7) Uani 1 1 d .
H34 H 0.729427 0.596729 0.492152 0.031 Uiso 1 1 calc R
C35 C 1.0323(4) 0.2176(4) 0.7302(3) 0.0411(11) Uani 1 1 d .
H35 H 1.060632 0.214513 0.799623 0.049 Uiso 1 1 calc R
C36 C 1.0703(4) 0.1207(4) 0.6960(3) 0.0446(11) Uani 1 1 d .
H36 H 1.123262 0.050453 0.742140 0.053 Uiso 1 1 calc R
C37 C 1.0313(4) 0.1244(4) 0.5921(3) 0.0369(9) Uani 1 1 d .
H37 H 1.057807 0.056576 0.568590 0.044 Uiso 1 1 calc R
C38 C 0.9554(3) 0.2254(3) 0.5255(3) 0.0276(7) Uani 1 1 d .
H38 H 0.932162 0.227620 0.455062 0.033 Uiso 1 1 calc R

loop_
_atom_site_aniso_label
_atom_site_aniso_U_11
_atom_site_aniso_U_22
_atom_site_aniso_U_33
_atom_site_aniso_U_23
_atom_site_aniso_U_13
_atom_site_aniso_U_12
Cl1 0.0560(6) 0.0310(5) 0.0237(4) 0.0048(3) 0.0190(4) 0.0097(4)
Cl2 0.0301(4) 0.0206(4) 0.0255(4) 0.0002(3) 0.0090(3) -0.0077(3)
O1 0.0201(11) 0.0169(10) 0.0200(10) -0.0032(8) 0.0041(9) -0.0039(8)
O2 0.0243(11) 0.0157(10) 0.0202(11) -0.0038(8) 0.0044(9) -0.0072(8)
N1 0.0193(12) 0.0176(12) 0.0151(12) -0.0019(10) -0.0004(10) -0.0056(10)
N2 0.0236(13) 0.0159(12) 0.0194(12) -0.0044(10) 0.0029(10) -0.0061(10)
C1 0.0243(16) 0.0252(16) 0.0174(14) -0.0025(12) 0.0042(12) -0.0015(13)
C2 0.0225(15) 0.0179(15) 0.0192(15) -0.0023(12) 0.0014(12) -0.0001(12)
C3 0.0164(13) 0.0158(13) 0.0170(14) -0.0026(11) -0.0041(11) -0.0040(11)
C4 0.0158(13) 0.0152(13) 0.0199(14) -0.0044(11) -0.0029(11) -0.0074(11)
C5 0.0180(14) 0.0180(14) 0.0152(13) -0.0035(11) 0.0005(11) -0.0073(11)
C6 0.0174(14) 0.0198(14) 0.0159(14) -0.0022(11) 0.0000(11) -0.0078(11)
C7 0.0174(14) 0.0181(14) 0.0134(13) -0.0032(11) 0.0005(11) -0.0054(11)
C8 0.0184(14) 0.0168(14) 0.0170(14) -0.0046(11) -0.0011(11) -0.0042(11)
C9 0.0203(14) 0.0157(14) 0.0192(14) -0.0047(11) -0.0007(12) -0.0060(11)
C10 0.0238(15) 0.0169(14) 0.0207(14) -0.0072(12) 0.0046(12) -0.0054(12)
C11 0.0225(15) 0.0210(15) 0.0184(14) -0.0027(12) 0.0036(12) -0.0092(12)
C12 0.0257(16) 0.0170(15) 0.0276(17) -0.0027(13) 0.0043(13) -0.0044(12)
C13 0.0247(16) 0.0187(15) 0.0266(16) -0.0062(13) 0.0055(13) -0.0026(12)
C14 0.0180(14) 0.0205(15) 0.0162(13) -0.0036(11) 0.0015(11) -0.0049(11)
C15 0.0321(18) 0.0157(15) 0.0228(16) 0.0025(12) 0.0023(13) -0.0009(13)
C16 0.0296(17) 0.0147(14) 0.0276(17) -0.0038(12) 0.0043(14) -0.0005(12)
C17 0.0175(14) 0.0188(14) 0.0181(14) -0.0052(11) 0.0019(11) -0.0059(11)
C18 0.0163(13) 0.0160(13) 0.0160(13) -0.0039(11) 0.0029(11) -0.0060(11)
C19 0.0149(13) 0.0198(14) 0.0164(13) -0.0026(11) 0.0023(11) -0.0076(11)
C20 0.0153(13) 0.0180(14) 0.0180(14) -0.0024(11) 0.0027(11) -0.0060(11)
C21 0.0190(14) 0.0190(15) 0.0226(15) -0.0045(12) 0.0002(12) -0.0069(12)
C22 0.0232(16) 0.0190(15) 0.0332(18) -0.0071(13) 0.0029(14) -0.0046(12)
C23 0.0224(16) 0.0174(15) 0.0348(18) 0.0002(13) -0.0004(14) -0.0036(12)
C24 0.0213(15) 0.0245(16) 0.0236(16) 0.0012(13) -0.0021(13) -0.0081(13)
C25 0.0177(14) 0.0225(15) 0.0190(14) -0.0019(12) 0.0014(12) -0.0075(12)
C26 0.0239(16) 0.0269(17) 0.0223(15) -0.0074(13) -0.0045(13) -0.0080(13)
C27 0.0261(16) 0.0245(16) 0.0283(17) -0.0106(13) -0.0032(13) -0.0070(13)
C28 0.0222(15) 0.0154(14) 0.0231(15) -0.0045(12) -0.0046(12) -0.0050(11)
C29 0.0178(14) 0.0330(17) 0.0149(14) -0.0025(12) 0.0021(11) -0.0136(13)
C30 0.0170(15) 0.0390(19) 0.0167(14) 0.0001(13) 0.0015(12) -0.0132(13)
C31 0.0190(16) 0.054(2) 0.0184(15) -0.0024(15) 0.0001(13) -0.0198(15)
C32 0.0279(18) 0.065(3) 0.0181(16) -0.0115(17) 0.0034(14) -0.0283(18)
C33 0.0334(19) 0.053(2) 0.0231(17) -0.0175(16) 0.0086(15) -0.0257(18)
C34 0.0263(16) 0.0356(19) 0.0200(15) -0.0081(14) 0.0036(13) -0.0169(14)
C35 0.0230(18) 0.072(3) 0.0199(17) 0.0021(18) -0.0042(14) -0.0170(19)
C36 0.0213(18) 0.064(3) 0.0290(19) 0.0123(19) -0.0065(15) -0.0045(18)
C37 0.0227(17) 0.045(2) 0.0290(18) 0.0043(16) 0.0028(14) -0.0020(15)
C38 0.0193(15) 0.0373(19) 0.0197(15) 0.0017(14) 0.0001(12) -0.0079(14)

loop_
_atom_type_symbol
_atom_type_description
_atom_type_scat_dispersion_real
_atom_type_scat_dispersion_imag
_atom_type_scat_source
C C 0.0033 0.0016 'International Tables Vol C Tables 4.2.6.8 and 6.1.1.4'
H H 0.0000 0.0000 'International Tables Vol C Tables 4.2.6.8 and 6.1.1.4'
N N 0.0061 0.0033 'International Tables Vol C Tables 4.2.6.8 and 6.1.1.4'
O O 0.0106 0.0060 'International Tables Vol C Tables 4.2.6.8 and 6.1.1.4'
Cl Cl 0.1484 0.1585 'International Tables Vol C Tables 4.2.6.8 and 6.1.1.4'

loop_
_geom_angle_atom_site_label_1
_geom_angle_atom_site_label_2
_geom_angle_atom_site_label_3
_geom_angle
C14 O1 C8 103.6(2)
C17 O2 C4 103.8(2)
C4 N1 C3 104.3(2)
C8 N2 C9 103.9(3)
C2 C1 Cl1 118.6(2)
C2 C1 C15 123.8(3)
C15 C1 Cl1 117.5(2)
C1 C2 H2 122.2
C1 C2 C3 115.5(3)
C3 C2 H2 122.2
C2 C3 N1 131.0(3)
C17 C3 N1 108.4(3)
C17 C3 C2 120.5(3)
O2 C4 C5 114.7(3)
N1 C4 O2 115.3(3)
N1 C4 C5 130.0(3)
C4 C5 H5 111.4
C4 C5 C6 114.8(2)
C4 C5 C18 116.9(2)
C6 C5 H5 111.4
C6 C5 C18 89.2(2)
C18 C5 H5 111.4
C5 C6 H6 109.6
C5 C6 C7 88.1(2)
C7 C6 H6 109.6
C29 C6 C5 117.9(3)
C29 C6 H6 109.6
C29 C6 C7 120.2(2)
C6 C7 H7 109.0
C8 C7 C6 122.9(2)
C8 C7 H7 109.0
C8 C7 C18 115.8(2)
C18 C7 C6 89.6(2)
C18 C7 H7 109.0
O1 C8 C7 115.5(2)
N2 C8 O1 115.9(3)
N2 C8 C7 128.6(3)
C10 C9 N2 130.4(3)
C14 C9 N2 108.8(3)
C14 C9 C10 120.7(3)
C9 C10 H10 122.2
C11 C10 C9 115.6(3)
C11 C10 H10 122.2
C10 C11 Cl2 118.3(2)
C10 C11 C12 123.5(3)
C12 C11 Cl2 118.2(2)
C11 C12 H12 119.6
C13 C12 C11 120.8(3)
C13 C12 H12 119.6
C12 C13 H13 122.3
C14 C13 C12 115.5(3)
C14 C13 H13 122.3
O1 C14 C9 107.8(3)
O1 C14 C13 128.2(3)
C13 C14 C9 123.9(3)
C1 C15 H15 119.9
C16 C15 C1 120.2(3)
C16 C15 H15 119.9
C15 C16 H16 122.1
C17 C16 C15 115.9(3)
C17 C16 H16 122.1
O2 C17 C3 108.2(2)
O2 C17 C16 127.8(3)
C16 C17 C3 124.0(3)
C5 C18 H18 108.9
C7 C18 C5 89.5(2)
C7 C18 H18 108.9
C19 C18 C5 120.4(2)
C19 C18 C7 118.6(2)
C19 C18 H18 108.9
C20 C19 C18 120.2(3)
C28 C19 C18 120.6(3)
C28 C19 C20 119.1(3)
C21 C20 C19 122.3(3)
C21 C20 C25 118.2(3)
C25 C20 C19 119.4(3)
C20 C21 H21 119.5
C22 C21 C20 120.9(3)
C22 C21 H21 119.5
C21 C22 H22 119.6
C21 C22 C23 120.7(3)
C23 C22 H22 119.6
C22 C23 H23 119.9
C24 C23 C22 120.1(3)
C24 C23 H23 119.9
C23 C24 H24 119.7
C23 C24 C25 120.6(3)
C25 C24 H24 119.7
C24 C25 C20 119.3(3)
C26 C25 C20 119.5(3)
C26 C25 C24 121.1(3)
C25 C26 H26 119.9
C27 C26 C25 120.2(3)
C27 C26 H26 119.9
C26 C27 H27 119.8
C26 C27 C28 120.5(3)
C28 C27 H27 119.8
C19 C28 C27 121.1(3)
C19 C28 H28 119.5
C27 C28 H28 119.5
C30 C29 C6 118.9(3)
C34 C29 C6 123.0(3)
C34 C29 C30 118.0(3)
C31 C30 C29 119.3(3)
C38 C30 C29 122.8(3)
C38 C30 C31 117.9(3)
C32 C31 C30 119.5(3)
C32 C31 C35 121.3(3)
C35 C31 C30 119.2(4)
C31 C32 H32 119.8
C33 C32 C31 120.4(3)
C33 C32 H32 119.8
C32 C33 H33 119.7
C32 C33 C34 120.5(4)
C34 C33 H33 119.7
C29 C34 C33 122.3(3)
C29 C34 H34 118.9
C33 C34 H34 118.9
C31 C35 H35 119.4
C36 C35 C31 121.2(4)
C36 C35 H35 119.4
C35 C36 H36 119.9
C35 C36 C37 120.2(4)
C37 C36 H36 119.9
C36 C37 H37 120.0
C38 C37 C36 120.0(4)
C38 C37 H37 120.0
C30 C38 H38 119.3
C37 C38 C30 121.5(3)
C37 C38 H38 119.3

loop_
_geom_bond_atom_site_label_1
_geom_bond_atom_site_label_2
_geom_bond_distance
Cl1 C1 1.744(3)
Cl2 C11 1.746(3)
O1 C8 1.382(4)
O1 C14 1.377(3)
O2 C4 1.382(4)
O2 C17 1.373(4)
N1 C3 1.410(4)
N1 C4 1.291(4)
N2 C8 1.288(4)
N2 C9 1.411(4)
C1 C2 1.389(4)
C1 C15 1.395(5)
C2 H2 0.9500
C2 C3 1.389(4)
C3 C17 1.385(4)
C4 C5 1.472(4)
C5 H5 1.0000
C5 C6 1.563(4)
C5 C18 1.581(4)
C6 H6 1.0000
C6 C7 1.596(4)
C6 C29 1.515(4)
C7 H7 1.0000
C7 C8 1.488(4)
C7 C18 1.538(4)
C9 C10 1.394(4)
C9 C14 1.386(4)
C10 H10 0.9500
C10 C11 1.384(4)
C11 C12 1.395(5)
C12 H12 0.9500
C12 C13 1.392(4)
C13 H13 0.9500
C13 C14 1.382(4)
C15 H15 0.9500
C15 C16 1.385(5)
C16 H16 0.9500
C16 C17 1.384(4)
C18 H18 1.0000
C18 C19 1.510(4)
C19 C20 1.425(4)
C19 C28 1.385(4)
C20 C21 1.419(4)
C20 C25 1.423(4)
C21 H21 0.9500
C21 C22 1.372(4)
C22 H22 0.9500
C22 C23 1.403(5)
C23 H23 0.9500
C23 C24 1.371(5)
C24 H24 0.9500
C24 C25 1.422(4)
C25 C26 1.420(5)
C26 H26 0.9500
C26 C27 1.366(5)
C27 H27 0.9500
C27 C28 1.415(4)
C28 H28 0.9500
C29 C30 1.436(5)
C29 C34 1.386(5)
C30 C31 1.427(5)
C30 C38 1.425(5)
C31 C32 1.418(6)
C31 C35 1.418(6)
C32 H32 0.9500
C32 C33 1.356(6)
C33 H33 0.9500
C33 C34 1.399(5)
C34 H34 0.9500
C35 H35 0.9500
C35 C36 1.362(7)
C36 H36 0.9500
C36 C37 1.415(6)
C37 H37 0.9500
C37 C38 1.367(5)
C38 H38 0.9500

loop_
_geom_torsion_atom_site_label_1
_geom_torsion_atom_site_label_2
_geom_torsion_atom_site_label_3
_geom_torsion_atom_site_label_4
_geom_torsion
Cl1 C1 C2 C3 178.4(2)
Cl1 C1 C15 C16 -179.3(3)
Cl2 C11 C12 C13 -179.5(3)
O2 C4 C5 C6 -155.5(2)
O2 C4 C5 C18 102.0(3)
N1 C3 C17 O2 0.8(3)
N1 C3 C17 C16 180.0(3)
N1 C4 C5 C6 24.0(4)
N1 C4 C5 C18 -78.6(4)
N2 C9 C10 C11 -178.8(3)
N2 C9 C14 O1 -0.7(3)
N2 C9 C14 C13 179.2(3)
C1 C2 C3 N1 -179.1(3)
C1 C2 C3 C17 0.8(5)
C1 C15 C16 C17 0.9(5)
C2 C1 C15 C16 -0.1(6)
C2 C3 C17 O2 -179.1(3)
C2 C3 C17 C16 0.1(5)
C3 N1 C4 O2 0.3(3)
C3 N1 C4 C5 -179.2(3)
C4 O2 C17 C3 -0.6(3)
C4 O2 C17 C16 -179.7(3)
C4 N1 C3 C2 179.2(3)
C4 N1 C3 C17 -0.6(3)
C4 C5 C6 C7 -105.4(3)
C4 C5 C6 C29 131.1(3)
C4 C5 C18 C7 102.9(3)
C4 C5 C18 C19 -20.4(4)
C5 C6 C7 C8 -135.4(3)
C5 C6 C7 C18 -14.5(2)
C5 C6 C29 C30 177.5(3)
C5 C6 C29 C34 -6.9(4)
C5 C18 C19 C20 -63.1(4)
C5 C18 C19 C28 119.1(3)
C6 C5 C18 C7 -14.6(2)
C6 C5 C18 C19 -138.0(3)
C6 C7 C8 O1 -103.6(3)
C6 C7 C8 N2 77.2(4)
C6 C7 C18 C5 14.3(2)
C6 C7 C18 C19 139.1(2)
C6 C29 C30 C31 175.6(3)
C6 C29 C30 C38 -4.7(4)
C6 C29 C34 C33 -174.3(3)
C7 C6 C29 C30 72.1(4)
C7 C6 C29 C34 -112.2(3)
C7 C18 C19 C20 -171.1(2)
C7 C18 C19 C28 11.2(4)
C8 O1 C14 C9 1.1(3)
C8 O1 C14 C13 -178.8(3)
C8 N2 C9 C10 179.6(3)
C8 N2 C9 C14 -0.1(3)
C8 C7 C18 C5 141.1(3)
C8 C7 C18 C19 -94.0(3)
C9 N2 C8 O1 0.9(3)
C9 N2 C8 C7 -179.9(3)
C9 C10 C11 Cl2 178.6(2)
C9 C10 C11 C12 -0.3(5)
C10 C9 C14 O1 179.6(3)
C10 C9 C14 C13 -0.5(5)
C10 C11 C12 C13 -0.6(5)
C11 C12 C13 C14 1.0(5)
C12 C13 C14 O1 179.5(3)
C12 C13 C14 C9 -0.4(5)
C14 O1 C8 N2 -1.3(3)
C14 O1 C8 C7 179.4(2)
C14 C9 C10 C11 0.8(5)
C15 C1 C2 C3 -0.8(5)
C15 C16 C17 O2 178.1(3)
C15 C16 C17 C3 -0.9(5)
C17 O2 C4 N1 0.2(3)
C17 O2 C4 C5 179.7(2)
C18 C5 C6 C7 14.1(2)
C18 C5 C6 C29 -109.4(3)
C18 C7 C8 O1 148.8(3)
C18 C7 C8 N2 -30.4(4)
C18 C19 C20 C21 -2.5(4)
C18 C19 C20 C25 179.7(3)
C18 C19 C28 C27 176.8(3)
C19 C20 C21 C22 179.8(3)
C19 C20 C25 C24 -179.0(3)
C19 C20 C25 C26 3.7(4)
C20 C19 C28 C27 -1.0(4)
C20 C21 C22 C23 -0.1(5)
C20 C25 C26 C27 -1.3(5)
C21 C20 C25 C24 3.1(4)
C21 C20 C25 C26 -174.2(3)
C21 C22 C23 C24 1.7(5)
C22 C23 C24 C25 -0.9(5)
C23 C24 C25 C20 -1.6(5)
C23 C24 C25 C26 175.7(3)
C24 C25 C26 C27 -178.6(3)
C25 C20 C21 C22 -2.3(4)
C25 C26 C27 C28 -2.2(5)
C26 C27 C28 C19 3.4(5)
C28 C19 C20 C21 175.3(3)
C28 C19 C20 C25 -2.5(4)
C29 C6 C7 C8 -13.8(4)
C29 C6 C7 C18 107.0(3)
C29 C30 C31 C32 -0.8(4)
C29 C30 C31 C35 178.8(3)
C29 C30 C38 C37 -177.5(3)
C30 C29 C34 C33 1.4(5)
C30 C31 C32 C33 0.7(5)
C30 C31 C35 C36 -0.8(5)
C31 C30 C38 C37 2.2(5)
C31 C32 C33 C34 0.4(5)
C31 C35 C36 C37 1.2(6)
C32 C31 C35 C36 178.8(3)
C32 C33 C34 C29 -1.4(5)
C34 C29 C30 C31 -0.2(4)
C34 C29 C30 C38 179.4(3)
C35 C31 C32 C33 -178.8(3)
C35 C36 C37 C38 0.1(6)
C36 C37 C38 C30 -1.9(5)
C38 C30 C31 C32 179.5(3)
C38 C30 C31 C35 -0.9(4)

loop_
_twin_individual_id
_twin_individual_mass_fraction_refined
1 0.9825(6)
2 0.0175(6)
